data_4083124
loop_
_publ_author_name
'Koshevoy, Igor O.'
'Chang, Yuh-Chia'
'Chen, Yi-An'
'Karttunen, Antti J.'
'Grachova, Elena V.'
'Tunik, Sergey P.'
'J\"anis, Janne'
'Pakkanen, Tapani A.'
'Chou, Pi-Tai'

_publ_section_title
;
 Luminescent Gold(I) Alkynyl Clusters Stabilized by Flexible Diphosphine
 Ligands
;
_journal_issue 9
_journal_name_full Organometallics
_journal_page_first 2363
_journal_paper_doi 10.1021/om5002952
_journal_volume 33
_journal_year 2014
_chemical_formula_moiety '2(C112 H140 Au6 O4 P4), 4(F6 P), C4 H10 O, 2(C3 H6 O)'
_chemical_formula_sum 'C234 H302 Au12 F24 O11 P12'
_chemical_formula_weight 6481.99
_chemical_name_systematic
; 
 ? 
;
_space_group_IT_number 14
_symmetry_cell_setting monoclinic
_symmetry_space_group_name_Hall '-P 2yn'
_symmetry_space_group_name_H-M 'P 1 21/n 1'
_atom_sites_solution_hydrogens geom
_atom_sites_solution_primary direct
_atom_sites_solution_secondary difmap
_audit_creation_method SHELXL-97
_cell_angle_alpha 90.00
_cell_angle_beta 101.086(2)
_cell_angle_gamma 90.00
_cell_formula_units_Z 2
_cell_length_a 19.4978(8)
_cell_length_b 29.3816(11)
_cell_length_c 22.3938(8)
_cell_measurement_reflns_used 9867
_cell_measurement_temperature 100(2)
_cell_measurement_theta_max 31.59
_cell_measurement_theta_min 2.28
_cell_volume 12589.5(8)
_computing_cell_refinement 'SAINT (Bruker AXS, 2009)'
_computing_data_collection 'APEX2 (Bruker AXS, 2010)'
_computing_data_reduction 'SAINT (Bruker AXS, 2009)'
_computing_molecular_graphics 'Diamond v.3.2g (Brandenburg, 2011)'
_computing_publication_material 'SHELXL-97 (Sheldrick, 2008)'
_computing_structure_refinement 'SHELXL-97 (Sheldrick, 2008)'
_computing_structure_solution 'SHELXS-97 (Sheldrick, 2008)'
_diffrn_ambient_temperature 100(2)
_diffrn_detector_area_resol_mean 16
_diffrn_measured_fraction_theta_full 1.000
_diffrn_measured_fraction_theta_max 1.000
_diffrn_measurement_device '62mm x 62mm CCD camera on three-circle goniostat'
_diffrn_measurement_device_type 'Bruker SMART APEX II CCD'
_diffrn_measurement_method '\f scans and \w scans'
_diffrn_radiation_monochromator 'flat graphite crystal'
_diffrn_radiation_source 'fine-focus sealed tube'
_diffrn_radiation_type MoK\a
_diffrn_radiation_wavelength 0.71073
_diffrn_reflns_av_R_equivalents 0.0446
_diffrn_reflns_av_sigmaI/netI 0.0387
_diffrn_reflns_limit_h_max 23
_diffrn_reflns_limit_h_min -14
_diffrn_reflns_limit_k_max 35
_diffrn_reflns_limit_k_min -33
_diffrn_reflns_limit_l_max 27
_diffrn_reflns_limit_l_min -27
_diffrn_reflns_number 110892
_diffrn_reflns_theta_full 25.50
_diffrn_reflns_theta_max 25.50
_diffrn_reflns_theta_min 1.54
_exptl_absorpt_coefficient_mu 7.107
_exptl_absorpt_correction_T_max 0.1115
_exptl_absorpt_correction_T_min 0.0961
_exptl_absorpt_correction_type numerical
_exptl_absorpt_process_details 'SADABS (Sheldrick, 2008)'
_exptl_crystal_colour colourless
_exptl_crystal_density_diffrn 1.710
_exptl_crystal_density_method 'not measured'
_exptl_crystal_description block
_exptl_crystal_F_000 6276
_exptl_crystal_size_max 0.62
_exptl_crystal_size_mid 0.55
_exptl_crystal_size_min 0.55
_refine_diff_density_max 3.545
_refine_diff_density_min -2.916
_refine_diff_density_rms 0.200
_refine_ls_extinction_method none
_refine_ls_goodness_of_fit_ref 1.070
_refine_ls_hydrogen_treatment constr
_refine_ls_matrix_type full
_refine_ls_number_parameters 1366
_refine_ls_number_reflns 23419
_refine_ls_number_restraints 162
_refine_ls_restrained_S_all 1.073
_refine_ls_R_factor_all 0.0756
_refine_ls_R_factor_gt 0.0466
_refine_ls_shift/su_max 0.002
_refine_ls_shift/su_mean 0.000
_refine_ls_structure_factor_coef Fsqd
_refine_ls_weighting_details 'calc w=1/[\s^2^(Fo^2^)+(0.0475P)^2^+200.3274P] where P=(Fo^2^+2Fc^2^)/3'
_refine_ls_weighting_scheme calc
_refine_ls_wR_factor_gt 0.1120
_refine_ls_wR_factor_ref 0.1323
_reflns_number_gt 17561
_reflns_number_total 23419
_reflns_threshold_expression >2sigma(I)
_cod_data_source_file om5002952_si_002.cif
_cod_data_source_block 2A
_cod_depositor_comments 'Adding full bibliography for 4083123--4083128.cif.'
_cod_original_sg_symbol_H-M 'P 21/n'
_cod_database_code 4083124

loop_
_symmetry_equiv_pos_as_xyz
'x, y, z'
'-x+1/2, y+1/2, -z+1/2'
'-x, -y, -z'
'x-1/2, -y-1/2, z-1/2'

loop_
_atom_site_label
_atom_site_type_symbol
_atom_site_fract_x
_atom_site_fract_y
_atom_site_fract_z
_atom_site_U_iso_or_equiv
_atom_site_adp_type
_atom_site_occupancy
_atom_site_symmetry_multiplicity
_atom_site_calc_flag
_atom_site_refinement_flags
_atom_site_disorder_assembly
_atom_site_disorder_group
C1 C 0.9030(5) 0.2703(3) 0.7402(4) 0.0231(19) Uani 1 1 d . A .
C2 C 0.8903(5) 0.3096(3) 0.7531(4) 0.029(2) Uani 1 1 d . A .
C3 C 1.0490(5) 0.2513(4) 0.8550(4) 0.030(2) Uani 1 1 d . . .
C4 C 1.0735(5) 0.2894(3) 0.8572(4) 0.028(2) Uani 1 1 d . . .
C5 C 0.9556(6) 0.1484(3) 0.6883(4) 0.031(2) Uani 1 1 d . . .
C6 C 0.9686(6) 0.1105(3) 0.6720(4) 0.034(2) Uani 1 1 d . . .
C7 C 0.9539(5) 0.1309(3) 0.8442(4) 0.030(2) Uani 1 1 d . . .
C8 C 0.9267(6) 0.0933(3) 0.8397(5) 0.035(2) Uani 1 1 d . . .
C9 C 0.8825(5) 0.3597(3) 0.7581(5) 0.029(2) Uani 1 1 d . . .
C10 C 0.9073(9) 0.3805(5) 0.7041(9) 0.038(4) Uani 0.710(14) 1 d P A 1
C11 C 0.8953(11) 0.3652(7) 0.6497(8) 0.069(7) Uani 0.710(14) 1 d P A 1
H11 H 0.8682 0.3383 0.6411 0.082 Uiso 0.710(14) 1 calc PR A 1
C12 C 0.9205(15) 0.3865(9) 0.6025(9) 0.091(9) Uani 0.710(14) 1 d P A 1
H12 H 0.9157 0.3720 0.5640 0.109 Uiso 0.710(14) 1 calc PR A 1
C13 C 0.9492(17) 0.4246(10) 0.6107(15) 0.105(11) Uani 0.710(14) 1 d P A 1
H13 H 0.9549 0.4428 0.5769 0.126 Uiso 0.710(14) 1 calc PR A 1
C14 C 0.9738(16) 0.4408(8) 0.6717(11) 0.102(11) Uani 0.710(14) 1 d P A 1
H14 H 1.0046 0.4661 0.6790 0.122 Uiso 0.710(14) 1 calc PR A 1
C15 C 0.9526(12) 0.4196(6) 0.7184(10) 0.067(6) Uani 0.710(14) 1 d P A 1
H15 H 0.9669 0.4300 0.7590 0.080 Uiso 0.710(14) 1 calc PR A 1
C210 C 0.9155(16) 0.3854(10) 0.7064(13) 0.038(5) Uani 0.290(14) 1 d PGU A 2
C211 C 0.8826(13) 0.4239(9) 0.6783(13) 0.038(5) Uani 0.290(14) 1 d PG A 2
H212 H 0.8432 0.4364 0.6917 0.046 Uiso 0.290(14) 1 calc PR A 2
C212 C 0.9074(14) 0.4442(8) 0.6305(13) 0.038(5) Uani 0.290(14) 1 d PGU A 2
H211 H 0.8850 0.4706 0.6113 0.046 Uiso 0.290(14) 1 calc PR A 2
C213 C 0.9651(15) 0.4260(10) 0.6109(13) 0.038(5) Uani 0.290(14) 1 d PGU A 2
H213 H 0.9820 0.4399 0.5783 0.046 Uiso 0.290(14) 1 calc PR A 2
C214 C 0.9979(12) 0.3875(9) 0.6391(12) 0.038(5) Uani 0.290(14) 1 d PG A 2
H215 H 1.0373 0.3751 0.6257 0.046 Uiso 0.290(14) 1 calc PR A 2
C215 C 0.9731(14) 0.3672(8) 0.6868(12) 0.038(5) Uani 0.290(14) 1 d PGU A 2
H214 H 0.9956 0.3409 0.7061 0.046 Uiso 0.290(14) 1 calc PR A 2
C16 C 0.8058(5) 0.3725(3) 0.7555(5) 0.032(2) Uani 1 1 d . A .
C17 C 0.7903(7) 0.4108(4) 0.7853(6) 0.056(3) Uani 1 1 d . . .
H17 H 0.8268 0.4286 0.8082 0.067 Uiso 1 1 calc R A .
C18 C 0.7215(9) 0.4234(6) 0.7820(7) 0.082(5) Uani 1 1 d . A .
H18 H 0.7105 0.4499 0.8027 0.099 Uiso 1 1 calc R . .
C19 C 0.6694(8) 0.3980(6) 0.7490(8) 0.074(5) Uani 1 1 d . . .
H19 H 0.6222 0.4071 0.7466 0.088 Uiso 1 1 calc R A .
C20 C 0.6840(7) 0.3594(5) 0.7192(8) 0.071(5) Uani 1 1 d . A .
H20 H 0.6476 0.3417 0.6961 0.086 Uiso 1 1 calc R . .
C21 C 0.7527(6) 0.3472(4) 0.7238(7) 0.061(4) Uani 1 1 d . . .
H21 H 0.7635 0.3202 0.7041 0.073 Uiso 1 1 calc R A .
C22 C 1.1021(5) 0.3352(3) 0.8761(4) 0.028(2) Uani 1 1 d . . .
C23 C 1.0839(5) 0.3485(3) 0.9365(4) 0.029(2) Uani 1 1 d . . .
C24 C 1.0263(6) 0.3313(4) 0.9567(5) 0.046(3) Uani 1 1 d . . .
H24 H 0.9972 0.3097 0.9321 0.056 Uiso 1 1 calc R . .
C25 C 1.0097(7) 0.3446(5) 1.0117(6) 0.054(3) Uani 1 1 d . . .
H25 H 0.9698 0.3323 1.0245 0.064 Uiso 1 1 calc R . .
C26 C 1.0515(6) 0.3757(4) 1.0474(5) 0.042(3) Uani 1 1 d . . .
H26 H 1.0407 0.3848 1.0853 0.051 Uiso 1 1 calc R . .
C27 C 1.1079(6) 0.3934(4) 1.0289(5) 0.045(3) Uani 1 1 d . . .
H27 H 1.1359 0.4154 1.0534 0.054 Uiso 1 1 calc R . .
C28 C 1.1253(6) 0.3798(4) 0.9744(5) 0.040(3) Uani 1 1 d . . .
H28 H 1.1659 0.3918 0.9626 0.048 Uiso 1 1 calc R . .
C29 C 1.1814(5) 0.3343(4) 0.8798(5) 0.033(2) Uani 1 1 d . . .
C30 C 1.2198(5) 0.2980(4) 0.9063(5) 0.039(3) Uani 1 1 d . . .
H30 H 1.1963 0.2727 0.9197 0.047 Uiso 1 1 calc R . .
C31 C 1.2913(6) 0.2971(4) 0.9140(6) 0.050(3) Uani 1 1 d . . .
H31 H 1.3168 0.2718 0.9332 0.060 Uiso 1 1 calc R . .
C32 C 1.3263(6) 0.3332(5) 0.8939(6) 0.053(3) Uani 1 1 d . . .
H32 H 1.3758 0.3326 0.8984 0.064 Uiso 1 1 calc R . .
C33 C 1.2888(6) 0.3698(4) 0.8673(5) 0.048(3) Uani 1 1 d . . .
H33 H 1.3125 0.3951 0.8543 0.057 Uiso 1 1 calc R . .
C34 C 1.2165(6) 0.3702(4) 0.8593(5) 0.041(3) Uani 1 1 d . . .
H34 H 1.1909 0.3953 0.8396 0.049 Uiso 1 1 calc R . .
C35 C 0.9687(6) 0.0642(3) 0.6455(5) 0.038(3) Uani 1 1 d . . .
C36 C 0.8957(6) 0.0562(3) 0.6063(5) 0.037(2) Uani 1 1 d . . .
C37 C 0.8723(7) 0.0860(4) 0.5580(6) 0.053(3) Uani 1 1 d . . .
H37 H 0.9003 0.1110 0.5506 0.063 Uiso 1 1 calc R . .
C38 C 0.8083(8) 0.0785(5) 0.5214(6) 0.066(4) Uani 1 1 d . . .
H38 H 0.7923 0.0985 0.4884 0.079 Uiso 1 1 calc R . .
C39 C 0.7669(7) 0.0428(5) 0.5317(7) 0.063(4) Uani 1 1 d . . .
H39 H 0.7228 0.0380 0.5059 0.076 Uiso 1 1 calc R . .
C40 C 0.7898(7) 0.0137(4) 0.5800(7) 0.056(3) Uani 1 1 d . . .
H40 H 0.7617 -0.0112 0.5877 0.067 Uiso 1 1 calc R . .
C41 C 0.8547(7) 0.0214(4) 0.6172(6) 0.049(3) Uani 1 1 d . . .
H41 H 0.8704 0.0018 0.6508 0.058 Uiso 1 1 calc R . .
C42 C 1.0254(7) 0.0590(4) 0.6063(5) 0.045(3) Uani 1 1 d . . .
C43 C 1.0373(8) 0.0172(5) 0.5840(7) 0.067(4) Uani 1 1 d . . .
H43 H 1.0095 -0.0078 0.5919 0.080 Uiso 1 1 calc R . .
C44 C 1.0888(9) 0.0102(6) 0.5500(8) 0.080(5) Uani 1 1 d . . .
H44 H 1.0971 -0.0196 0.5366 0.096 Uiso 1 1 calc R . .
C45 C 1.1263(11) 0.0444(6) 0.5362(8) 0.091(6) Uani 1 1 d . . .
H45 H 1.1614 0.0397 0.5127 0.110 Uiso 1 1 calc R . .
C46 C 1.1136(15) 0.0867(7) 0.5561(11) 0.137(10) Uani 1 1 d . . .
H46 H 1.1395 0.1119 0.5455 0.165 Uiso 1 1 calc R . .
C47 C 1.0632(11) 0.0940(5) 0.5922(8) 0.097(7) Uani 1 1 d . . .
H47 H 1.0559 0.1237 0.6066 0.117 Uiso 1 1 calc R . .
C48 C 0.9120(7) 0.0433(4) 0.8380(5) 0.043(3) Uani 1 1 d . . .
C49 C 0.9790(7) 0.0196(4) 0.8688(5) 0.052(3) Uani 1 1 d . . .
C50 C 1.0136(7) 0.0329(4) 0.9264(6) 0.057(4) Uani 1 1 d . . .
H50 H 0.9953 0.0572 0.9464 0.068 Uiso 1 1 calc R . .
C51 C 1.0730(9) 0.0117(6) 0.9548(8) 0.079(5) Uani 1 1 d . . .
H51 H 1.0963 0.0214 0.9940 0.095 Uiso 1 1 calc R . .
C52 C 1.0991(10) -0.0243(7) 0.9255(9) 0.093(6) Uani 1 1 d . . .
H52 H 1.1406 -0.0394 0.9448 0.112 Uiso 1 1 calc R . .
C53 C 1.0660(11) -0.0376(6) 0.8702(9) 0.102(7) Uani 1 1 d . . .
H53 H 1.0848 -0.0622 0.8509 0.123 Uiso 1 1 calc R . .
C54 C 1.0046(9) -0.0166(5) 0.8398(8) 0.078(5) Uani 1 1 d . . .
H54 H 0.9815 -0.0267 0.8009 0.094 Uiso 1 1 calc R . .
C55 C 0.8522(8) 0.0307(4) 0.8698(5) 0.051(3) Uani 1 1 d . . .
C56 C 0.8262(10) -0.0130(5) 0.8621(7) 0.077(5) Uani 1 1 d . . .
H56 H 0.8463 -0.0338 0.8378 0.092 Uiso 1 1 calc R . .
C57 C 0.7720(14) -0.0273(7) 0.8886(9) 0.118(9) Uani 1 1 d . . .
H57 H 0.7542 -0.0573 0.8823 0.142 Uiso 1 1 calc R . .
C58 C 0.7445(11) 0.0021(7) 0.9238(9) 0.100(7) Uani 1 1 d . . .
H58 H 0.7066 -0.0074 0.9418 0.120 Uiso 1 1 calc R . .
C59 C 0.7705(9) 0.0461(6) 0.9341(7) 0.075(5) Uani 1 1 d . . .
H59 H 0.7515 0.0662 0.9599 0.090 Uiso 1 1 calc R . .
C60 C 0.8247(7) 0.0601(4) 0.9061(6) 0.055(3) Uani 1 1 d . . .
H60 H 0.8426 0.0901 0.9122 0.066 Uiso 1 1 calc R . .
C61 C 1.1948(7) 0.2888(5) 0.6728(6) 0.063(4) Uani 1 1 d . . .
H61 H 1.2092 0.2824 0.6330 0.076 Uiso 1 1 calc R . .
C62 C 1.1598(9) 0.3341(5) 0.6668(8) 0.080(5) Uani 1 1 d . . .
H62A H 1.1442 0.3419 0.7051 0.097 Uiso 1 1 calc R . .
H62B H 1.1184 0.3334 0.6335 0.097 Uiso 1 1 calc R . .
C63 C 1.2129(10) 0.3702(6) 0.6530(8) 0.097(6) Uani 1 1 d . . .
H63A H 1.2235 0.3639 0.6123 0.116 Uiso 1 1 calc R . .
H63B H 1.1908 0.4006 0.6515 0.116 Uiso 1 1 calc R . .
C64 C 1.2799(9) 0.3712(6) 0.6986(8) 0.093(6) Uani 1 1 d . . .
H64A H 1.3130 0.3925 0.6847 0.111 Uiso 1 1 calc R . .
H64B H 1.2710 0.3822 0.7381 0.111 Uiso 1 1 calc R . .
C65 C 1.3111(9) 0.3252(7) 0.7061(9) 0.094(6) Uani 1 1 d . . .
H65A H 1.3533 0.3263 0.7387 0.113 Uiso 1 1 calc R . .
H65B H 1.3259 0.3164 0.6679 0.113 Uiso 1 1 calc R . .
C66 C 1.2624(8) 0.2896(6) 0.7218(6) 0.068(4) Uani 1 1 d . . .
H66A H 1.2508 0.2964 0.7621 0.082 Uiso 1 1 calc R . .
H66B H 1.2853 0.2594 0.7241 0.082 Uiso 1 1 calc R . .
C67 C 1.0736(6) 0.2319(4) 0.6172(5) 0.047(3) Uani 1 1 d . . .
H67 H 1.0527 0.2016 0.6235 0.056 Uiso 1 1 calc R . .
C68 C 1.0120(6) 0.2658(4) 0.6081(6) 0.051(3) Uani 1 1 d . . .
H68A H 0.9937 0.2683 0.6462 0.061 Uiso 1 1 calc R . .
H68B H 1.0285 0.2962 0.5983 0.061 Uiso 1 1 calc R . .
C69 C 0.9543(6) 0.2501(5) 0.5572(5) 0.058(4) Uani 1 1 d . . .
H69A H 0.9162 0.2728 0.5506 0.069 Uiso 1 1 calc R . .
H69B H 0.9350 0.2209 0.5685 0.069 Uiso 1 1 calc R . .
C70 C 0.9827(8) 0.2440(6) 0.4986(6) 0.070(4) Uani 1 1 d . . .
H70A H 0.9972 0.2739 0.4851 0.084 Uiso 1 1 calc R . .
H70B H 0.9451 0.2320 0.4663 0.084 Uiso 1 1 calc R . .
C71 C 1.0451(8) 0.2114(6) 0.5075(6) 0.071(4) Uani 1 1 d . . .
H71A H 1.0639 0.2099 0.4696 0.085 Uiso 1 1 calc R . .
H71B H 1.0294 0.1804 0.5163 0.085 Uiso 1 1 calc R . .
C72 C 1.1029(7) 0.2270(5) 0.5600(5) 0.052(3) Uani 1 1 d . . .
H72A H 1.1413 0.2045 0.5665 0.063 Uiso 1 1 calc R . .
H72B H 1.1220 0.2565 0.5495 0.063 Uiso 1 1 calc R . .
C73 C 1.1939(5) 0.1477(4) 0.8733(5) 0.043(3) Uani 1 1 d . . .
H73 H 1.1748 0.1789 0.8779 0.052 Uiso 1 1 calc R . .
C74 C 1.2712(6) 0.1506(6) 0.9015(6) 0.066(4) Uani 1 1 d . . .
H74A H 1.2946 0.1722 0.8781 0.079 Uiso 1 1 calc R . .
H74B H 1.2931 0.1204 0.9001 0.079 Uiso 1 1 calc R . .
C75 C 1.2801(8) 0.1667(6) 0.9677(6) 0.071(4) Uani 1 1 d . . .
H75A H 1.3304 0.1662 0.9866 0.085 Uiso 1 1 calc R . .
H75B H 1.2635 0.1985 0.9684 0.085 Uiso 1 1 calc R . .
C76 C 1.2403(7) 0.1371(5) 1.0046(6) 0.063(4) Uani 1 1 d . . .
H76A H 1.2444 0.1502 1.0458 0.076 Uiso 1 1 calc R . .
H76B H 1.2613 0.1064 1.0088 0.076 Uiso 1 1 calc R . .
C77 C 1.1632(7) 0.1333(5) 0.9751(6) 0.060(4) Uani 1 1 d . . .
H77A H 1.1405 0.1634 0.9756 0.072 Uiso 1 1 calc R . .
H77B H 1.1398 0.1117 0.9987 0.072 Uiso 1 1 calc R . .
C78 C 1.1553(7) 0.1165(4) 0.9095(6) 0.050(3) Uani 1 1 d . . .
H78A H 1.1742 0.0853 0.9093 0.059 Uiso 1 1 calc R . .
H78B H 1.1051 0.1156 0.8904 0.059 Uiso 1 1 calc R . .
C79 C 1.2109(10) 0.0796(7) 0.7770(10) 0.100(5) Uani 1 1 d . . .
H79 H 1.2565 0.0753 0.8056 0.120 Uiso 1 1 calc R . .
C80 C 1.1639(10) 0.0414(5) 0.7852(9) 0.091(6) Uani 1 1 d . . .
H80A H 1.1189 0.0453 0.7565 0.109 Uiso 1 1 calc R . .
H80B H 1.1543 0.0425 0.8270 0.109 Uiso 1 1 calc R . .
C81 C 1.1933(15) -0.0041(7) 0.7750(13) 0.148(11) Uani 1 1 d . . .
H81A H 1.2367 -0.0089 0.8054 0.178 Uiso 1 1 calc R . .
H81B H 1.1595 -0.0279 0.7813 0.178 Uiso 1 1 calc R . .
C82 C 1.2084(12) -0.0089(7) 0.7153(13) 0.121(8) Uani 1 1 d . . .
H82A H 1.1641 -0.0090 0.6850 0.145 Uiso 1 1 calc R . .
H82B H 1.2322 -0.0383 0.7123 0.145 Uiso 1 1 calc R . .
C83 C 1.2522(10) 0.0278(7) 0.7018(10) 0.100(5) Uani 1 1 d . . .
H83A H 1.2579 0.0250 0.6590 0.120 Uiso 1 1 calc R . .
H83B H 1.2990 0.0247 0.7281 0.120 Uiso 1 1 calc R . .
C84 C 1.2232(10) 0.0757(6) 0.7113(11) 0.110(7) Uani 1 1 d . . .
H84A H 1.2569 0.0992 0.7039 0.132 Uiso 1 1 calc R . .
H84B H 1.1787 0.0806 0.6822 0.132 Uiso 1 1 calc R . .
C85 C 0.7706(6) 0.2832(4) 0.9343(5) 0.047(3) Uani 1 1 d . . .
H85 H 0.7464 0.2708 0.9664 0.056 Uiso 1 1 calc R . .
C86 C 0.8268(8) 0.3149(5) 0.9650(7) 0.073(4) Uani 1 1 d . . .
H86A H 0.8548 0.3253 0.9352 0.088 Uiso 1 1 calc R . .
H86B H 0.8583 0.2984 0.9979 0.088 Uiso 1 1 calc R . .
C87 C 0.7958(11) 0.3561(6) 0.9918(8) 0.090(6) Uani 1 1 d . . .
H87A H 0.7730 0.3460 1.0255 0.108 Uiso 1 1 calc R . .
H87B H 0.8338 0.3775 1.0088 0.108 Uiso 1 1 calc R . .
C88 C 0.7427(10) 0.3805(5) 0.9444(8) 0.078(5) Uani 1 1 d . . .
H88A H 0.7218 0.4060 0.9636 0.093 Uiso 1 1 calc R . .
H88B H 0.7662 0.3933 0.9127 0.093 Uiso 1 1 calc R . .
C89 C 0.6871(9) 0.3488(5) 0.9161(8) 0.082(5) Uani 1 1 d . . .
H89A H 0.6538 0.3653 0.8844 0.099 Uiso 1 1 calc R . .
H89B H 0.6610 0.3383 0.9473 0.099 Uiso 1 1 calc R . .
C90 C 0.7154(8) 0.3074(5) 0.8873(7) 0.068(4) Uani 1 1 d . . .
H90A H 0.6767 0.2862 0.8718 0.081 Uiso 1 1 calc R . .
H90B H 0.7364 0.3173 0.8525 0.081 Uiso 1 1 calc R . .
C91 C 0.8593(6) 0.1992(4) 0.9574(5) 0.042(3) Uani 1 1 d . . .
H91 H 0.8663 0.1702 0.9359 0.050 Uiso 1 1 calc R . .
C92 C 0.9327(7) 0.2157(4) 0.9827(5) 0.050(3) Uani 1 1 d . . .
H92A H 0.9307 0.2425 1.0091 0.059 Uiso 1 1 calc R . .
H92B H 0.9556 0.2250 0.9489 0.059 Uiso 1 1 calc R . .
C93 C 0.9753(8) 0.1778(5) 1.0197(6) 0.066(4) Uani 1 1 d . . .
H93A H 0.9788 0.1514 0.9930 0.079 Uiso 1 1 calc R . .
H93B H 1.0232 0.1889 1.0361 0.079 Uiso 1 1 calc R . .
C94 C 0.9401(9) 0.1635(6) 1.0718(6) 0.080(5) Uani 1 1 d . . .
H94A H 0.9669 0.1383 1.0949 0.096 Uiso 1 1 calc R . .
H94B H 0.9396 0.1894 1.1000 0.096 Uiso 1 1 calc R . .
C95 C 0.8674(9) 0.1484(5) 1.0477(6) 0.066(4) Uani 1 1 d . . .
H95A H 0.8450 0.1402 1.0824 0.079 Uiso 1 1 calc R . .
H95B H 0.8689 0.1206 1.0230 0.079 Uiso 1 1 calc R . .
C96 C 0.8218(7) 0.1844(5) 1.0083(5) 0.052(3) Uani 1 1 d . . .
H96A H 0.7755 0.1714 0.9907 0.063 Uiso 1 1 calc R . .
H96B H 0.8147 0.2110 1.0337 0.063 Uiso 1 1 calc R . .
C97 C 0.6799(6) 0.1191(4) 0.7339(6) 0.048(3) Uani 1 1 d . . .
H97 H 0.6357 0.1293 0.7068 0.057 Uiso 1 1 calc R . .
C98 C 0.7113(7) 0.0830(4) 0.7009(6) 0.054(3) Uani 1 1 d . . .
H98A H 0.7558 0.0725 0.7262 0.065 Uiso 1 1 calc R . .
H98B H 0.7217 0.0956 0.6626 0.065 Uiso 1 1 calc R . .
C99 C 0.6609(8) 0.0428(4) 0.6864(7) 0.067(4) Uani 1 1 d . . .
H99A H 0.6176 0.0529 0.6591 0.080 Uiso 1 1 calc R . .
H99B H 0.6827 0.0187 0.6652 0.080 Uiso 1 1 calc R . .
C100 C 0.6438(11) 0.0242(5) 0.7425(8) 0.089(6) Uani 1 1 d . . .
H10A H 0.6868 0.0125 0.7690 0.107 Uiso 1 1 calc R . .
H10B H 0.6109 -0.0016 0.7324 0.107 Uiso 1 1 calc R . .
C101 C 0.6114(10) 0.0599(6) 0.7760(9) 0.092(6) Uani 1 1 d . . .
H10C H 0.6014 0.0470 0.8143 0.110 Uiso 1 1 calc R . .
H10D H 0.5666 0.0700 0.7508 0.110 Uiso 1 1 calc R . .
C102 C 0.6610(8) 0.1010(5) 0.7907(7) 0.070(4) Uani 1 1 d . . .
H10E H 0.6379 0.1251 0.8106 0.084 Uiso 1 1 calc R . .
H10F H 0.7039 0.0916 0.8193 0.084 Uiso 1 1 calc R . .
C103 C 0.7284(6) 0.2043(3) 0.6817(5) 0.036(2) Uani 1 1 d . . .
H103 H 0.7579 0.2319 0.6936 0.043 Uiso 1 1 calc R . .
C104 C 0.7559(6) 0.1830(4) 0.6290(5) 0.042(3) Uani 1 1 d . . .
H10G H 0.7260 0.1569 0.6129 0.051 Uiso 1 1 calc R . .
H10H H 0.8039 0.1714 0.6440 0.051 Uiso 1 1 calc R . .
C105 C 0.7571(7) 0.2173(5) 0.5780(6) 0.059(4) Uani 1 1 d . . .
H10I H 0.7887 0.2428 0.5933 0.070 Uiso 1 1 calc R . .
H10J H 0.7747 0.2024 0.5442 0.070 Uiso 1 1 calc R . .
C106 C 0.6839(8) 0.2350(4) 0.5553(6) 0.064(4) Uani 1 1 d . . .
H10K H 0.6852 0.2586 0.5239 0.077 Uiso 1 1 calc R . .
H10L H 0.6538 0.2098 0.5361 0.077 Uiso 1 1 calc R . .
C107 C 0.6528(9) 0.2552(5) 0.6060(7) 0.079(5) Uani 1 1 d . . .
H10M H 0.6039 0.2643 0.5898 0.095 Uiso 1 1 calc R . .
H10N H 0.6793 0.2829 0.6215 0.095 Uiso 1 1 calc R . .
C108 C 0.6541(7) 0.2221(5) 0.6579(6) 0.060(4) Uani 1 1 d . . .
H10O H 0.6227 0.1962 0.6438 0.072 Uiso 1 1 calc R . .
H10P H 0.6365 0.2374 0.6914 0.072 Uiso 1 1 calc R . .
C109 C 1.1960(6) 0.1919(4) 0.6935(5) 0.044(3) Uani 1 1 d . . .
H10Q H 1.1689 0.1660 0.6728 0.053 Uiso 1 1 calc R . .
H10R H 1.2348 0.1980 0.6719 0.053 Uiso 1 1 calc R . .
C110 C 1.2267(6) 0.1778(5) 0.7579(6) 0.053(3) Uani 1 1 d . . .
H11A H 1.2324 0.2053 0.7838 0.063 Uiso 1 1 calc R . .
H11B H 1.2738 0.1650 0.7586 0.063 Uiso 1 1 calc R . .
C111 C 0.7285(6) 0.1987(4) 0.8691(5) 0.044(3) Uani 1 1 d . . .
H11C H 0.7415 0.1663 0.8761 0.053 Uiso 1 1 calc R . .
H11D H 0.6916 0.2056 0.8924 0.053 Uiso 1 1 calc R . .
C112 C 0.6996(6) 0.2054(4) 0.8031(6) 0.053(3) Uani 1 1 d . . .
H11E H 0.7063 0.2377 0.7929 0.063 Uiso 1 1 calc R . .
H11F H 0.6486 0.1997 0.7960 0.063 Uiso 1 1 calc R . .
O1 O 0.9209(4) 0.3751(2) 0.8145(3) 0.0430(19) Uani 1 1 d . A .
H1O H 0.9600 0.3614 0.8220 0.064 Uiso 1 1 d R . .
O2 O 1.0682(4) 0.3662(2) 0.8296(3) 0.0360(17) Uani 1 1 d . . .
H2O H 1.0965 0.3727 0.8063 0.054 Uiso 1 1 d R . .
O3 O 0.9817(4) 0.0338(2) 0.6959(3) 0.0436(19) Uani 1 1 d . . .
H3O H 0.9979 0.0090 0.6849 0.065 Uiso 1 1 d R . .
O4 O 0.8894(5) 0.0295(2) 0.7763(3) 0.047(2) Uani 1 1 d . . .
H4O H 0.9145 0.0428 0.7544 0.071 Uiso 1 1 d R . .
F1 F 0.9112(8) 0.3535(6) 0.1146(6) 0.166(7) Uani 1 1 d . . .
F2 F 0.9823(7) 0.3282(6) 0.1972(7) 0.154(5) Uani 1 1 d . . .
F3 F 0.8728(9) 0.3316(10) 0.2005(7) 0.221(10) Uani 1 1 d . . .
F4 F 0.9562(10) 0.2839(6) 0.1181(7) 0.188(8) Uani 1 1 d . . .
F5 F 0.8439(9) 0.2880(8) 0.1189(7) 0.221(10) Uani 1 1 d . . .
F6 F 0.9189(12) 0.2659(9) 0.1997(8) 0.240(12) Uani 1 1 d . . .
P6 P 0.0121(4) 0.9022(3) 0.6684(5) 0.078(3) Uani 0.451(7) 1 d PD B 3
F7 F 0.0806(10) 0.8786(7) 0.6890(10) 0.150(5) Uani 0.451(7) 1 d PD B 3
F8 F -0.0050(11) 0.8908(7) 0.7284(9) 0.150(5) Uani 0.451(7) 1 d PD B 3
F9 F -0.0526(10) 0.9273(7) 0.6508(10) 0.150(5) Uani 0.451(7) 1 d PD B 3
F10 F 0.0325(11) 0.9110(7) 0.6091(9) 0.150(5) Uani 0.451(7) 1 d PD B 3
F11 F -0.0196(11) 0.8593(6) 0.6430(10) 0.150(5) Uani 0.451(7) 1 d PD B 3
F12 F 0.0453(11) 0.9454(6) 0.6936(10) 0.150(5) Uani 0.451(7) 1 d PD B 3
P7 P 0.0969(5) 0.3710(3) 0.4715(3) 0.070(2) Uani 0.549(7) 1 d P B 4
F13 F 0.1743(12) 0.3825(7) 0.4895(13) 0.138(9) Uani 0.549(7) 1 d P B 4
F14 F 0.1183(13) 0.3199(8) 0.4729(13) 0.142(9) Uani 0.549(7) 1 d P B 4
F15 F 0.0754(12) 0.4192(8) 0.4721(14) 0.146(10) Uani 0.549(7) 1 d P B 4
F16 F 0.0205(12) 0.3587(7) 0.4519(11) 0.115(7) Uani 0.549(7) 1 d P B 4
F17 F 0.1023(18) 0.3734(10) 0.4071(12) 0.175(12) Uani 0.549(7) 1 d P B 4
F18 F 0.0877(14) 0.3698(16) 0.5349(10) 0.22(2) Uani 0.549(7) 1 d P B 4
P1 P 1.13871(15) 0.24236(11) 0.68625(13) 0.0395(7) Uani 1 1 d . . .
P2 P 1.17551(16) 0.13623(11) 0.79094(15) 0.0465(8) Uani 1 1 d . . .
P3 P 0.80618(14) 0.23450(9) 0.89863(12) 0.0316(6) Uani 1 1 d . A .
P4 P 0.73718(14) 0.16971(9) 0.75029(13) 0.0341(6) Uani 1 1 d . . .
P5 P 0.9113(4) 0.3137(4) 0.1580(3) 0.174(4) Uani 1 1 d . . .
Au1 Au 1.09168(2) 0.252510(14) 0.770257(17) 0.03128(10) Uani 1 1 d . . .
Au2 Au 1.06192(2) 0.140135(14) 0.743998(19) 0.03567(11) Uani 1 1 d . . .
Au3 Au 0.86037(2) 0.256612(12) 0.822418(17) 0.02765(9) Uani 1 1 d . . .
Au4 Au 0.84713(2) 0.147943(12) 0.792962(17) 0.02952(10) Uani 1 1 d . A .
Au5 Au 0.929776(19) 0.209095(11) 0.715844(16) 0.02426(9) Uani 1 1 d . A .
Au6 Au 1.00077(2) 0.191149(12) 0.848846(16) 0.02669(9) Uani 1 1 d . A .
O6 O 0.1275(11) 0.5437(8) 0.6247(10) 0.096(8) Uani 0.50 1 d PD . .
C118 C 0.1135(16) 0.5163(12) 0.5677(13) 0.106(7) Uani 0.50 1 d PD . .
H11G H 0.0848 0.4891 0.5719 0.127 Uiso 0.50 1 calc PR . .
H11H H 0.0902 0.5346 0.5325 0.127 Uiso 0.50 1 calc PR . .
C116 C 0.074(2) 0.5898(12) 0.6838(15) 0.106(7) Uani 0.50 1 d PD . .
H11I H 0.0318 0.6047 0.6912 0.159 Uiso 0.50 1 calc PR . .
H11J H 0.1097 0.6130 0.6806 0.159 Uiso 0.50 1 calc PR . .
H11K H 0.0923 0.5693 0.7176 0.159 Uiso 0.50 1 calc PR . .
C117 C 0.0586(12) 0.5642(12) 0.6279(15) 0.106(7) Uani 0.50 1 d PD . .
H11L H 0.0419 0.5843 0.5926 0.127 Uiso 0.50 1 calc PR . .
H11M H 0.0231 0.5405 0.6299 0.127 Uiso 0.50 1 calc PR . .
C119 C 0.1834(17) 0.5039(13) 0.5621(18) 0.106(7) Uani 0.50 1 d PD . .
H11N H 0.1817 0.4855 0.5253 0.159 Uiso 0.50 1 calc PR . .
H11O H 0.2053 0.4861 0.5978 0.159 Uiso 0.50 1 calc PR . .
H11P H 0.2109 0.5314 0.5593 0.159 Uiso 0.50 1 calc PR . .
O5 O 0.0975(11) 0.4562(7) 0.8512(10) 0.062(3) Uani 0.411(9) 1 d PDU C 5
C114 C 0.0623(12) 0.4841(7) 0.8693(10) 0.087(4) Uani 0.411(9) 1 d PDU C 5
C113 C 0.066(2) 0.5313(7) 0.8500(18) 0.087(4) Uani 0.411(9) 1 d PDU C 5
H11Q H 0.1013 0.5339 0.8240 0.130 Uiso 0.411(9) 1 calc PR C 5
H11R H 0.0797 0.5508 0.8858 0.130 Uiso 0.411(9) 1 calc PR C 5
H11S H 0.0206 0.5409 0.8270 0.130 Uiso 0.411(9) 1 calc PR C 5
C115 C 0.0117(17) 0.4726(12) 0.9070(16) 0.087(4) Uani 0.411(9) 1 d PDU C 5
H11T H 0.0117 0.4396 0.9133 0.130 Uiso 0.411(9) 1 calc PR C 5
H11U H -0.0349 0.4824 0.8866 0.130 Uiso 0.411(9) 1 calc PR C 5
H11V H 0.0244 0.4880 0.9463 0.130 Uiso 0.411(9) 1 calc PR C 5
O7 O 0.0334(9) 0.7873(5) 0.6512(7) 0.062(3) Uani 0.589(9) 1 d PD C 6
C120 C -0.0384(15) 0.7338(10) 0.6635(13) 0.087(4) Uani 0.589(9) 1 d PDU C 6
H12A H -0.0673 0.7609 0.6650 0.130 Uiso 0.589(9) 1 calc PR C 6
H12B H -0.0376 0.7155 0.7002 0.130 Uiso 0.589(9) 1 calc PR C 6
H12C H -0.0580 0.7157 0.6275 0.130 Uiso 0.589(9) 1 calc PR C 6
C121 C 0.0284(12) 0.7469(11) 0.6604(9) 0.087(4) Uani 0.589(9) 1 d PDU C 6
C122 C 0.0851(15) 0.7200(10) 0.6590(13) 0.087(4) Uani 0.589(9) 1 d PDU C 6
H12D H 0.1261 0.7392 0.6586 0.130 Uiso 0.589(9) 1 calc PR C 6
H12E H 0.0761 0.7011 0.6222 0.130 Uiso 0.589(9) 1 calc PR C 6
H12F H 0.0938 0.7004 0.6950 0.130 Uiso 0.589(9) 1 calc PR C 6

loop_
_atom_site_aniso_label
_atom_site_aniso_U_11
_atom_site_aniso_U_22
_atom_site_aniso_U_33
_atom_site_aniso_U_23
_atom_site_aniso_U_13
_atom_site_aniso_U_12
C1 0.028(5) 0.020(5) 0.025(5) 0.010(4) 0.014(4) 0.009(4)
C2 0.026(5) 0.033(5) 0.031(5) 0.002(4) 0.012(4) 0.004(4)
C3 0.023(5) 0.043(6) 0.021(5) 0.002(4) 0.000(4) -0.003(4)
C4 0.020(5) 0.035(6) 0.031(5) 0.004(4) 0.012(4) 0.004(4)
C5 0.045(6) 0.037(6) 0.015(4) 0.000(4) 0.012(4) 0.010(5)
C6 0.045(6) 0.030(5) 0.028(5) -0.004(4) 0.013(5) 0.003(5)
C7 0.035(6) 0.034(6) 0.022(5) 0.007(4) 0.005(4) 0.002(4)
C8 0.045(6) 0.027(5) 0.031(5) 0.005(4) -0.002(5) 0.002(5)
C9 0.025(5) 0.029(5) 0.036(5) -0.001(4) 0.010(4) 0.003(4)
C10 0.041(10) 0.017(7) 0.059(11) 0.017(7) 0.017(8) 0.002(6)
C11 0.088(16) 0.082(15) 0.031(10) 0.012(9) -0.003(9) -0.038(12)
C12 0.14(2) 0.096(18) 0.028(10) 0.003(10) 0.004(12) -0.047(17)
C13 0.15(3) 0.074(17) 0.09(2) 0.031(15) 0.03(2) -0.052(19)
C14 0.16(3) 0.081(17) 0.070(16) -0.010(13) 0.035(16) -0.081(18)
C15 0.098(17) 0.043(11) 0.070(13) -0.003(9) 0.045(12) -0.005(10)
C210 0.040(7) 0.039(7) 0.039(6) 0.002(4) 0.017(4) 0.005(4)
C211 0.040(7) 0.039(7) 0.039(6) 0.002(4) 0.017(4) 0.005(4)
C212 0.040(7) 0.039(7) 0.039(6) 0.002(4) 0.017(4) 0.005(4)
C213 0.040(7) 0.039(7) 0.039(6) 0.002(4) 0.017(4) 0.005(4)
C214 0.040(7) 0.039(7) 0.039(6) 0.002(4) 0.017(4) 0.005(4)
C215 0.040(7) 0.039(7) 0.039(6) 0.002(4) 0.017(4) 0.005(4)
C16 0.024(5) 0.031(5) 0.040(6) 0.006(4) 0.009(4) 0.008(4)
C17 0.049(8) 0.055(8) 0.060(8) -0.007(6) 0.007(6) 0.026(6)
C18 0.077(11) 0.103(13) 0.063(10) -0.017(9) 0.002(8) 0.046(10)
C19 0.046(9) 0.092(12) 0.089(11) 0.035(10) 0.028(8) 0.037(8)
C20 0.029(7) 0.053(8) 0.129(14) 0.017(9) 0.006(8) 0.003(6)
C21 0.034(7) 0.031(6) 0.117(12) -0.005(7) 0.012(7) 0.007(5)
C22 0.021(5) 0.027(5) 0.035(5) 0.010(4) 0.003(4) -0.004(4)
C23 0.023(5) 0.026(5) 0.036(5) 0.005(4) 0.002(4) 0.001(4)
C24 0.040(7) 0.055(7) 0.046(7) -0.013(6) 0.014(5) -0.019(6)
C25 0.048(8) 0.068(9) 0.051(7) -0.012(6) 0.025(6) -0.017(6)
C26 0.039(6) 0.046(7) 0.041(6) -0.006(5) 0.005(5) -0.001(5)
C27 0.044(7) 0.047(7) 0.042(6) -0.008(5) 0.004(5) -0.007(5)
C28 0.037(6) 0.037(6) 0.047(7) -0.002(5) 0.013(5) -0.007(5)
C29 0.025(5) 0.039(6) 0.035(6) 0.005(4) 0.007(4) -0.008(4)
C30 0.029(6) 0.043(6) 0.043(6) 0.013(5) 0.000(5) 0.000(5)
C31 0.028(6) 0.056(8) 0.063(8) 0.006(6) 0.002(5) 0.005(5)
C32 0.023(6) 0.077(9) 0.060(8) 0.008(7) 0.009(5) -0.002(6)
C33 0.034(6) 0.057(7) 0.049(7) 0.011(6) 0.002(5) -0.011(5)
C34 0.030(6) 0.042(6) 0.049(7) 0.004(5) 0.004(5) -0.006(5)
C35 0.055(7) 0.028(5) 0.033(6) -0.006(4) 0.012(5) 0.013(5)
C36 0.049(7) 0.030(5) 0.031(5) -0.014(4) 0.007(5) 0.007(5)
C37 0.056(8) 0.046(7) 0.056(8) -0.009(6) 0.010(6) 0.010(6)
C38 0.062(9) 0.075(10) 0.052(8) 0.002(7) -0.009(7) 0.024(8)
C39 0.056(8) 0.055(8) 0.070(9) -0.023(7) -0.010(7) 0.025(7)
C40 0.047(7) 0.044(7) 0.077(9) -0.023(7) 0.011(7) 0.003(6)
C41 0.058(8) 0.032(6) 0.053(7) -0.007(5) 0.003(6) 0.010(5)
C42 0.067(8) 0.035(6) 0.036(6) -0.015(5) 0.017(6) 0.008(6)
C43 0.073(10) 0.051(8) 0.080(10) -0.027(7) 0.023(8) -0.005(7)
C44 0.086(12) 0.084(12) 0.078(11) -0.037(9) 0.032(9) 0.022(10)
C45 0.133(17) 0.069(11) 0.096(13) -0.026(9) 0.083(13) 0.001(11)
C46 0.23(3) 0.067(12) 0.16(2) -0.018(13) 0.15(2) -0.006(15)
C47 0.170(19) 0.039(8) 0.116(14) -0.033(8) 0.110(14) -0.005(10)
C48 0.060(8) 0.028(6) 0.038(6) 0.000(5) 0.004(5) 0.000(5)
C49 0.081(9) 0.025(6) 0.044(7) 0.019(5) -0.003(6) 0.002(6)
C50 0.074(9) 0.039(7) 0.050(7) 0.014(6) -0.005(7) -0.003(6)
C51 0.079(11) 0.064(10) 0.083(11) 0.036(9) -0.011(9) -0.010(8)
C52 0.086(13) 0.087(13) 0.091(13) 0.047(11) -0.020(10) 0.020(10)
C53 0.142(18) 0.062(10) 0.102(14) 0.035(10) 0.023(13) 0.061(11)
C54 0.107(13) 0.045(8) 0.078(11) 0.015(7) 0.006(9) 0.027(8)
C55 0.089(10) 0.032(6) 0.025(6) 0.007(5) -0.001(6) -0.009(6)
C56 0.127(15) 0.048(8) 0.056(9) -0.002(7) 0.021(9) -0.040(9)
C57 0.20(3) 0.089(14) 0.070(12) 0.012(11) 0.029(14) -0.081(16)
C58 0.119(16) 0.108(16) 0.073(12) 0.031(11) 0.017(11) -0.059(13)
C59 0.088(12) 0.080(11) 0.060(9) 0.020(8) 0.024(8) -0.015(9)
C60 0.076(9) 0.040(7) 0.044(7) 0.013(6) 0.004(6) -0.013(6)
C61 0.067(9) 0.080(10) 0.048(8) 0.010(7) 0.025(7) -0.038(8)
C62 0.082(11) 0.067(10) 0.088(12) 0.022(9) 0.006(9) -0.037(9)
C63 0.114(15) 0.084(12) 0.090(13) 0.020(10) 0.014(11) -0.049(11)
C64 0.097(13) 0.103(14) 0.078(11) -0.012(10) 0.015(10) -0.084(12)
C65 0.082(12) 0.104(15) 0.091(13) -0.005(11) 0.002(10) -0.058(11)
C66 0.062(9) 0.099(12) 0.043(7) -0.012(7) 0.012(6) -0.035(8)
C67 0.046(7) 0.065(8) 0.028(6) 0.001(5) 0.001(5) -0.019(6)
C68 0.049(7) 0.059(8) 0.045(7) 0.013(6) 0.009(6) -0.007(6)
C69 0.037(7) 0.084(10) 0.044(7) 0.018(7) -0.012(5) -0.017(6)
C70 0.066(10) 0.106(12) 0.033(7) -0.001(7) -0.004(6) -0.034(9)
C71 0.076(11) 0.097(12) 0.036(7) -0.023(7) 0.004(7) -0.020(9)
C72 0.048(7) 0.069(9) 0.037(6) -0.011(6) 0.002(5) -0.014(6)
C73 0.025(6) 0.051(7) 0.052(7) 0.008(6) 0.004(5) 0.009(5)
C74 0.034(7) 0.093(11) 0.065(9) 0.024(8) -0.003(6) -0.002(7)
C75 0.060(9) 0.085(11) 0.057(9) 0.017(8) -0.015(7) -0.014(8)
C76 0.063(9) 0.069(9) 0.051(8) 0.017(7) -0.005(7) -0.007(7)
C77 0.064(9) 0.063(9) 0.053(8) 0.007(7) 0.008(7) -0.005(7)
C78 0.050(7) 0.034(6) 0.064(8) 0.008(6) 0.010(6) 0.002(5)
C79 0.079(9) 0.095(10) 0.125(12) -0.023(9) 0.016(8) 0.042(8)
C80 0.108(14) 0.039(8) 0.114(14) -0.015(9) -0.009(11) 0.017(9)
C81 0.18(3) 0.075(14) 0.17(3) -0.058(16) -0.01(2) 0.045(15)
C82 0.099(16) 0.084(15) 0.17(2) -0.029(15) 0.004(16) 0.030(12)
C83 0.079(9) 0.095(10) 0.125(12) -0.023(9) 0.016(8) 0.042(8)
C84 0.087(14) 0.076(12) 0.18(2) -0.024(13) 0.069(14) 0.019(10)
C85 0.049(7) 0.057(7) 0.042(7) 0.002(6) 0.028(6) 0.006(6)
C86 0.084(11) 0.070(10) 0.063(9) -0.038(8) 0.008(8) 0.000(8)
C87 0.120(15) 0.062(10) 0.089(12) -0.026(9) 0.020(11) 0.019(10)
C88 0.119(14) 0.039(8) 0.081(11) -0.012(7) 0.033(10) 0.010(8)
C89 0.096(13) 0.068(10) 0.099(13) 0.011(9) 0.060(11) 0.031(9)
C90 0.057(9) 0.061(9) 0.085(11) -0.012(8) 0.015(8) 0.009(7)
C91 0.059(8) 0.029(6) 0.041(6) -0.004(5) 0.017(5) -0.007(5)
C92 0.060(8) 0.057(8) 0.035(6) -0.004(6) 0.016(6) -0.007(6)
C93 0.070(10) 0.081(10) 0.043(7) -0.006(7) 0.003(7) 0.008(8)
C94 0.101(13) 0.098(13) 0.039(8) 0.011(8) 0.009(8) 0.013(10)
C95 0.107(13) 0.055(8) 0.038(7) 0.013(6) 0.023(8) 0.004(8)
C96 0.062(8) 0.060(8) 0.038(6) 0.010(6) 0.020(6) 0.004(6)
C97 0.043(7) 0.049(7) 0.050(7) 0.000(6) 0.008(6) -0.019(6)
C98 0.066(9) 0.031(6) 0.067(9) -0.006(6) 0.018(7) -0.012(6)
C99 0.079(10) 0.035(7) 0.081(10) 0.003(7) 0.005(8) -0.018(7)
C100 0.138(16) 0.039(8) 0.085(12) -0.004(8) 0.011(11) -0.042(9)
C101 0.094(13) 0.081(12) 0.102(13) -0.003(10) 0.026(11) -0.059(10)
C102 0.076(10) 0.061(9) 0.071(10) -0.004(7) 0.010(8) -0.029(8)
C103 0.039(6) 0.027(5) 0.037(6) -0.001(4) -0.005(5) -0.001(4)
C104 0.037(6) 0.043(6) 0.044(6) 0.000(5) 0.000(5) 0.000(5)
C105 0.071(9) 0.067(9) 0.035(6) 0.007(6) 0.002(6) -0.013(7)
C106 0.104(12) 0.044(7) 0.034(7) 0.004(6) -0.012(7) 0.000(7)
C107 0.096(12) 0.050(8) 0.077(11) 0.006(8) -0.019(9) 0.019(8)
C108 0.064(9) 0.057(8) 0.053(8) 0.007(6) -0.004(7) 0.024(7)
C109 0.028(6) 0.066(8) 0.039(6) 0.002(6) 0.011(5) 0.012(5)
C110 0.039(7) 0.066(8) 0.057(8) -0.004(6) 0.020(6) 0.005(6)
C111 0.036(6) 0.055(7) 0.042(6) -0.002(5) 0.008(5) 0.001(5)
C112 0.033(6) 0.043(7) 0.081(9) -0.009(6) 0.011(6) -0.008(5)
O1 0.043(5) 0.035(4) 0.049(5) -0.014(3) 0.003(4) 0.001(3)
O2 0.028(4) 0.041(4) 0.037(4) 0.016(3) 0.001(3) -0.004(3)
O3 0.059(5) 0.028(4) 0.041(4) -0.006(3) 0.005(4) 0.015(3)
O4 0.081(6) 0.025(4) 0.034(4) -0.001(3) 0.005(4) 0.000(4)
F1 0.161(13) 0.26(2) 0.100(9) 0.025(11) 0.077(9) 0.037(13)
F2 0.119(11) 0.189(15) 0.151(12) -0.011(11) 0.019(9) -0.050(10)
F3 0.145(14) 0.43(3) 0.111(11) -0.039(16) 0.069(10) 0.036(17)
F4 0.25(2) 0.217(18) 0.124(11) -0.007(11) 0.098(13) -0.078(16)
F5 0.150(14) 0.39(3) 0.116(11) -0.016(15) 0.017(10) -0.123(17)
F6 0.28(3) 0.34(3) 0.121(13) -0.044(16) 0.094(15) -0.18(2)
P6 0.057(6) 0.045(5) 0.127(9) -0.017(5) 0.008(6) -0.002(4)
F7 0.169(12) 0.116(10) 0.169(12) 0.006(8) 0.045(10) 0.039(9)
F8 0.169(12) 0.116(10) 0.169(12) 0.006(8) 0.045(10) 0.039(9)
F9 0.169(12) 0.116(10) 0.169(12) 0.006(8) 0.045(10) 0.039(9)
F10 0.169(12) 0.116(10) 0.169(12) 0.006(8) 0.045(10) 0.039(9)
F11 0.169(12) 0.116(10) 0.169(12) 0.006(8) 0.045(10) 0.039(9)
F12 0.169(12) 0.116(10) 0.169(12) 0.006(8) 0.045(10) 0.039(9)
P7 0.087(6) 0.073(5) 0.060(4) 0.007(4) 0.036(4) -0.009(4)
F13 0.120(18) 0.090(15) 0.21(3) 0.056(16) 0.051(18) -0.006(13)
F14 0.13(2) 0.111(17) 0.19(3) 0.059(17) 0.047(18) -0.010(14)
F15 0.096(16) 0.097(16) 0.23(3) -0.045(18) 0.001(17) 0.006(12)
F16 0.110(16) 0.096(15) 0.140(19) 0.002(13) 0.026(14) 0.017(12)
F17 0.24(3) 0.18(3) 0.13(2) 0.049(19) 0.07(2) 0.01(2)
F18 0.12(2) 0.48(6) 0.063(14) -0.06(2) 0.037(14) -0.02(3)
P1 0.0348(15) 0.0548(18) 0.0305(14) -0.0015(13) 0.0101(12) -0.0122(13)
P2 0.0362(17) 0.0510(18) 0.0519(19) 0.0031(15) 0.0074(14) 0.0157(14)
P3 0.0371(15) 0.0294(13) 0.0311(14) -0.0028(11) 0.0138(11) -0.0045(11)
P4 0.0338(15) 0.0304(14) 0.0372(15) 0.0005(11) 0.0042(12) -0.0042(11)
P5 0.136(6) 0.342(13) 0.056(3) -0.003(5) 0.049(4) -0.095(7)
Au1 0.0299(2) 0.0389(2) 0.02517(19) 0.00133(16) 0.00571(15) -0.00335(16)
Au2 0.0342(2) 0.0355(2) 0.0379(2) 0.00349(17) 0.00847(17) 0.00849(17)
Au3 0.0321(2) 0.02581(19) 0.02704(19) -0.00101(15) 0.01069(15) -0.00045(15)
Au4 0.0371(2) 0.02322(18) 0.02751(19) 0.00321(15) 0.00427(16) 0.00028(15)
Au5 0.0298(2) 0.02006(17) 0.02419(18) -0.00093(14) 0.00849(14) 0.00479(14)
Au6 0.0301(2) 0.02360(18) 0.02648(19) 0.00105(14) 0.00585(15) 0.00068(14)
O6 0.060(14) 0.14(2) 0.089(17) -0.001(16) 0.027(12) -0.030(14)
C118 0.106(15) 0.096(15) 0.112(16) 0.015(12) 0.011(14) -0.029(13)
C116 0.106(15) 0.096(15) 0.112(16) 0.015(12) 0.011(14) -0.029(13)
C117 0.106(15) 0.096(15) 0.112(16) 0.015(12) 0.011(14) -0.029(13)
C119 0.106(15) 0.096(15) 0.112(16) 0.015(12) 0.011(14) -0.029(13)
O5 0.068(7) 0.055(6) 0.071(7) -0.006(5) 0.029(6) -0.002(5)
C114 0.090(5) 0.087(5) 0.084(5) 0.007(4) 0.017(4) 0.003(4)
C113 0.090(5) 0.087(5) 0.084(5) 0.007(4) 0.017(4) 0.003(4)
C115 0.090(5) 0.087(5) 0.084(5) 0.007(4) 0.017(4) 0.003(4)
O7 0.068(7) 0.055(6) 0.071(7) -0.006(5) 0.029(6) -0.002(5)
C120 0.090(5) 0.087(5) 0.084(5) 0.007(4) 0.017(4) 0.003(4)
C121 0.090(5) 0.087(5) 0.084(5) 0.007(4) 0.017(4) 0.003(4)
C122 0.090(5) 0.087(5) 0.084(5) 0.007(4) 0.017(4) 0.003(4)

loop_
_atom_type_symbol
_atom_type_description
_atom_type_scat_dispersion_real
_atom_type_scat_dispersion_imag
_atom_type_scat_source
C C 0.0033 0.0016 'International Tables Vol C Tables 4.2.6.8 and 6.1.1.4'
H H 0.0000 0.0000 'International Tables Vol C Tables 4.2.6.8 and 6.1.1.4'
O O 0.0106 0.0060 'International Tables Vol C Tables 4.2.6.8 and 6.1.1.4'
F F 0.0171 0.0103 'International Tables Vol C Tables 4.2.6.8 and 6.1.1.4'
P P 0.1023 0.0942 'International Tables Vol C Tables 4.2.6.8 and 6.1.1.4'
Au Au -2.0133 8.8022 'International Tables Vol C Tables 4.2.6.8 and 6.1.1.4'

loop_
_geom_angle_atom_site_label_1
_geom_angle_atom_site_label_2
_geom_angle_atom_site_label_3
_geom_angle
C2 C1 Au5 175.1(8)
C2 C1 Au3 81.3(6)
Au5 C1 Au3 103.1(4)
C1 C2 C9 167.9(10)
C1 C2 Au3 67.6(6)
C9 C2 Au3 124.4(7)
C4 C3 Au6 175.2(9)
C4 C3 Au1 79.0(7)
Au6 C3 Au1 101.8(4)
C3 C4 C22 165.6(10)
C3 C4 Au1 70.1(7)
C22 C4 Au1 123.7(7)
C6 C5 Au5 177.0(10)
C6 C5 Au2 81.0(7)
Au5 C5 Au2 100.9(4)
C5 C6 C35 167.9(12)
C5 C6 Au2 68.4(7)
C35 C6 Au2 123.5(7)
C8 C7 Au6 177.4(10)
C8 C7 Au4 79.3(7)
Au6 C7 Au4 101.6(4)
C7 C8 C48 165.6(11)
C7 C8 Au4 69.8(6)
C48 C8 Au4 123.8(7)
O1 C9 C2 109.8(8)
O1 C9 C10 112.8(11)
C2 C9 C10 106.7(10)
O1 C9 C16 107.5(8)
C2 C9 C16 110.7(8)
C10 C9 C16 109.3(10)
O1 C9 C210 105.9(16)
C2 C9 C210 110.5(13)
C10 C9 C210 7(2)
C16 C9 C210 112.3(12)
C11 C10 C15 118.8(17)
C11 C10 C9 126.1(16)
C15 C10 C9 114.9(17)
C10 C11 C12 122.5(19)
C10 C11 H11 118.8
C12 C11 H11 118.8
C13 C12 C11 120(2)
C13 C12 H12 119.9
C11 C12 H12 119.9
C12 C13 C14 120(2)
C12 C13 H13 120.2
C14 C13 H13 120.2
C15 C14 C13 119(2)
C15 C14 H14 120.4
C13 C14 H14 120.4
C14 C15 C10 117(2)
C14 C15 H15 121.3
C10 C15 H15 121.3
C211 C210 C215 120.0
C211 C210 C9 119.6(16)
C215 C210 C9 120.2(16)
C210 C211 C212 120.0
C210 C211 H212 120.0
C212 C211 H212 120.0
C213 C212 C211 120.0
C213 C212 H211 120.0
C211 C212 H211 120.0
C214 C213 C212 120.0
C214 C213 H213 120.0
C212 C213 H213 120.0
C213 C214 C215 120.0
C213 C214 H215 120.0
C215 C214 H215 120.0
C214 C215 C210 120.0
C214 C215 H214 120.0
C210 C215 H214 120.0
C21 C16 C17 119.1(11)
C21 C16 C9 121.7(10)
C17 C16 C9 119.2(10)
C16 C17 C18 119.8(14)
C16 C17 H17 120.1
C18 C17 H17 120.1
C19 C18 C17 119.9(14)
C19 C18 H18 120.0
C17 C18 H18 120.0
C18 C19 C20 121.0(13)
C18 C19 H19 119.5
C20 C19 H19 119.5
C21 C20 C19 118.1(14)
C21 C20 H20 121.0
C19 C20 H20 121.0
C16 C21 C20 122.0(13)
C16 C21 H21 119.0
C20 C21 H21 119.0
O2 C22 C4 105.7(7)
O2 C22 C23 109.3(8)
C4 C22 C23 110.4(8)
O2 C22 C29 111.5(8)
C4 C22 C29 108.5(8)
C23 C22 C29 111.3(8)
C24 C23 C28 117.0(10)
C24 C23 C22 122.8(9)
C28 C23 C22 120.2(9)
C23 C24 C25 121.9(11)
C23 C24 H24 119.1
C25 C24 H24 119.1
C26 C25 C24 119.4(12)
C26 C25 H25 120.3
C24 C25 H25 120.3
C27 C26 C25 120.2(11)
C27 C26 H26 119.9
C25 C26 H26 119.9
C26 C27 C28 120.6(11)
C26 C27 H27 119.7
C28 C27 H27 119.7
C27 C28 C23 120.9(11)
C27 C28 H28 119.5
C23 C28 H28 119.5
C30 C29 C34 118.3(10)
C30 C29 C22 120.0(9)
C34 C29 C22 121.7(9)
C29 C30 C31 121.8(11)
C29 C30 H30 119.1
C31 C30 H30 119.1
C30 C31 C32 119.9(11)
C30 C31 H31 120.1
C32 C31 H31 120.1
C33 C32 C31 119.2(11)
C33 C32 H32 120.4
C31 C32 H32 120.4
C32 C33 C34 120.5(11)
C32 C33 H33 119.7
C34 C33 H33 119.7
C29 C34 C33 120.3(11)
C29 C34 H34 119.9
C33 C34 H34 119.9
O3 C35 C6 105.7(8)
O3 C35 C36 111.1(9)
C6 C35 C36 107.2(8)
O3 C35 C42 110.6(9)
C6 C35 C42 112.1(9)
C36 C35 C42 110.1(9)
C41 C36 C37 119.9(11)
C41 C36 C35 121.8(10)
C37 C36 C35 118.3(11)
C38 C37 C36 119.1(13)
C38 C37 H37 120.5
C36 C37 H37 120.5
C39 C38 C37 121.3(13)
C39 C38 H38 119.4
C37 C38 H38 119.4
C38 C39 C40 119.6(13)
C38 C39 H39 120.2
C40 C39 H39 120.2
C39 C40 C41 119.1(13)
C39 C40 H40 120.4
C41 C40 H40 120.4
C36 C41 C40 121.1(12)
C36 C41 H41 119.5
C40 C41 H41 119.5
C47 C42 C43 117.9(12)
C47 C42 C35 122.9(10)
C43 C42 C35 119.2(12)
C42 C43 C44 121.7(15)
C42 C43 H43 119.1
C44 C43 H43 119.1
C45 C44 C43 120.7(15)
C45 C44 H44 119.6
C43 C44 H44 119.6
C44 C45 C46 118.5(16)
C44 C45 H45 120.8
C46 C45 H45 120.8
C45 C46 C47 121.4(18)
C45 C46 H46 119.3
C47 C46 H46 119.3
C42 C47 C46 119.7(13)
C42 C47 H47 120.1
C46 C47 H47 120.1
O4 C48 C8 109.0(9)
O4 C48 C49 112.8(10)
C8 C48 C49 107.0(9)
O4 C48 C55 105.2(9)
C8 C48 C55 112.7(10)
C49 C48 C55 110.1(10)
C54 C49 C50 119.5(13)
C54 C49 C48 119.5(12)
C50 C49 C48 120.9(12)
C51 C50 C49 121.6(15)
C51 C50 H50 119.2
C49 C50 H50 119.2
C50 C51 C52 118.9(16)
C50 C51 H51 120.6
C52 C51 H51 120.6
C53 C52 C51 120.2(15)
C53 C52 H52 119.9
C51 C52 H52 119.9
C52 C53 C54 122.2(17)
C52 C53 H53 118.9
C54 C53 H53 118.9
C49 C54 C53 117.5(16)
C49 C54 H54 121.2
C53 C54 H54 121.2
C60 C55 C56 119.2(14)
C60 C55 C48 123.2(11)
C56 C55 C48 117.5(13)
C57 C56 C55 121.5(17)
C57 C56 H56 119.2
C55 C56 H56 119.2
C58 C57 C56 119.0(17)
C58 C57 H57 120.5
C56 C57 H57 120.5
C57 C58 C59 121.3(18)
C57 C58 H58 119.4
C59 C58 H58 119.4
C60 C59 C58 118.9(17)
C60 C59 H59 120.6
C58 C59 H59 120.6
C55 C60 C59 120.1(13)
C55 C60 H60 120.0
C59 C60 H60 120.0
C62 C61 C66 111.3(13)
C62 C61 P1 114.0(10)
C66 C61 P1 110.7(10)
C62 C61 H61 106.8
C66 C61 H61 106.8
P1 C61 H61 106.8
C61 C62 C63 108.4(15)
C61 C62 H62A 110.0
C63 C62 H62A 110.0
C61 C62 H62B 110.0
C63 C62 H62B 110.0
H62A C62 H62B 108.4
C64 C63 C62 113.9(14)
C64 C63 H63A 108.8
C62 C63 H63A 108.8
C64 C63 H63B 108.8
C62 C63 H63B 108.8
H63A C63 H63B 107.7
C65 C64 C63 110.3(14)
C65 C64 H64A 109.6
C63 C64 H64A 109.6
C65 C64 H64B 109.6
C63 C64 H64B 109.6
H64A C64 H64B 108.1
C64 C65 C66 113.6(16)
C64 C65 H65A 108.8
C66 C65 H65A 108.8
C64 C65 H65B 108.8
C66 C65 H65B 108.8
H65A C65 H65B 107.7
C65 C66 C61 109.6(13)
C65 C66 H66A 109.8
C61 C66 H66A 109.8
C65 C66 H66B 109.8
C61 C66 H66B 109.8
H66A C66 H66B 108.2
C72 C67 C68 111.2(10)
C72 C67 P1 114.9(8)
C68 C67 P1 113.6(9)
C72 C67 H67 105.4
C68 C67 H67 105.4
P1 C67 H67 105.4
C69 C68 C67 110.6(11)
C69 C68 H68A 109.5
C67 C68 H68A 109.5
C69 C68 H68B 109.5
C67 C68 H68B 109.5
H68A C68 H68B 108.1
C68 C69 C70 110.1(11)
C68 C69 H69A 109.6
C70 C69 H69A 109.6
C68 C69 H69B 109.6
C70 C69 H69B 109.6
H69A C69 H69B 108.2
C69 C70 C71 111.7(11)
C69 C70 H70A 109.3
C71 C70 H70A 109.3
C69 C70 H70B 109.3
C71 C70 H70B 109.3
H70A C70 H70B 107.9
C70 C71 C72 111.1(12)
C70 C71 H71A 109.4
C72 C71 H71A 109.4
C70 C71 H71B 109.4
C72 C71 H71B 109.4
H71A C71 H71B 108.0
C67 C72 C71 109.7(11)
C67 C72 H72A 109.7
C71 C72 H72A 109.7
C67 C72 H72B 109.7
C71 C72 H72B 109.7
H72A C72 H72B 108.2
C78 C73 C74 111.4(10)
C78 C73 P2 113.8(8)
C74 C73 P2 114.4(9)
C78 C73 H73 105.4
C74 C73 H73 105.4
P2 C73 H73 105.4
C73 C74 C75 109.8(12)
C73 C74 H74A 109.7
C75 C74 H74A 109.7
C73 C74 H74B 109.7
C75 C74 H74B 109.7
H74A C74 H74B 108.2
C76 C75 C74 112.1(12)
C76 C75 H75A 109.2
C74 C75 H75A 109.2
C76 C75 H75B 109.2
C74 C75 H75B 109.2
H75A C75 H75B 107.9
C75 C76 C77 112.0(11)
C75 C76 H76A 109.2
C77 C76 H76A 109.2
C75 C76 H76B 109.2
C77 C76 H76B 109.2
H76A C76 H76B 107.9
C76 C77 C78 110.4(12)
C76 C77 H77A 109.6
C78 C77 H77A 109.6
C76 C77 H77B 109.6
C78 C77 H77B 109.6
H77A C77 H77B 108.1
C73 C78 C77 110.5(10)
C73 C78 H78A 109.5
C77 C78 H78A 109.5
C73 C78 H78B 109.5
C77 C78 H78B 109.5
H78A C78 H78B 108.1
C80 C79 C84 106.0(17)
C80 C79 P2 113.7(13)
C84 C79 P2 111.1(14)
C80 C79 H79 108.6
C84 C79 H79 108.6
P2 C79 H79 108.6
C79 C80 C81 113.4(19)
C79 C80 H80A 108.9
C81 C80 H80A 108.9
C79 C80 H80B 108.9
C81 C80 H80B 108.9
H80A C80 H80B 107.7
C82 C81 C80 113(2)
C82 C81 H81A 109.1
C80 C81 H81A 109.1
C82 C81 H81B 109.1
C80 C81 H81B 109.1
H81A C81 H81B 107.8
C81 C82 C83 111(2)
C81 C82 H82A 109.4
C83 C82 H82A 109.4
C81 C82 H82B 109.4
C83 C82 H82B 109.4
H82A C82 H82B 108.0
C82 C83 C84 113.8(17)
C82 C83 H83A 108.8
C84 C83 H83A 108.8
C82 C83 H83B 108.8
C84 C83 H83B 108.8
H83A C83 H83B 107.7
C79 C84 C83 109.1(18)
C79 C84 H84A 109.9
C83 C84 H84A 109.9
C79 C84 H84B 109.9
C83 C84 H84B 109.9
H84A C84 H84B 108.3
C86 C85 C90 112.5(12)
C86 C85 P3 112.2(9)
C90 C85 P3 109.7(9)
C86 C85 H85 107.4
C90 C85 H85 107.4
P3 C85 H85 107.4
C85 C86 C87 111.2(14)
C85 C86 H86A 109.4
C87 C86 H86A 109.4
C85 C86 H86B 109.4
C87 C86 H86B 109.4
H86A C86 H86B 108.0
C88 C87 C86 111.6(14)
C88 C87 H87A 109.3
C86 C87 H87A 109.3
C88 C87 H87B 109.3
C86 C87 H87B 109.3
H87A C87 H87B 108.0
C89 C88 C87 110.5(14)
C89 C88 H88A 109.5
C87 C88 H88A 109.5
C89 C88 H88B 109.5
C87 C88 H88B 109.5
H88A C88 H88B 108.1
C88 C89 C90 112.7(14)
C88 C89 H89A 109.0
C90 C89 H89A 109.0
C88 C89 H89B 109.0
C90 C89 H89B 109.0
H89A C89 H89B 107.8
C85 C90 C89 110.1(13)
C85 C90 H90A 109.6
C89 C90 H90A 109.6
C85 C90 H90B 109.6
C89 C90 H90B 109.6
H90A C90 H90B 108.1
C92 C91 C96 111.4(10)
C92 C91 P3 116.8(8)
C96 C91 P3 114.2(9)
C92 C91 H91 104.3
C96 C91 H91 104.3
P3 C91 H91 104.3
C91 C92 C93 110.1(11)
C91 C92 H92A 109.6
C93 C92 H92A 109.6
C91 C92 H92B 109.6
C93 C92 H92B 109.6
H92A C92 H92B 108.1
C94 C93 C92 109.7(12)
C94 C93 H93A 109.7
C92 C93 H93A 109.7
C94 C93 H93B 109.7
C92 C93 H93B 109.7
H93A C93 H93B 108.2
C95 C94 C93 110.1(12)
C95 C94 H94A 109.6
C93 C94 H94A 109.6
C95 C94 H94B 109.6
C93 C94 H94B 109.6
H94A C94 H94B 108.2
C94 C95 C96 114.0(12)
C94 C95 H95A 108.8
C96 C95 H95A 108.8
C94 C95 H95B 108.8
C96 C95 H95B 108.8
H95A C95 H95B 107.7
C91 C96 C95 108.3(11)
C91 C96 H96A 110.0
C95 C96 H96A 110.0
C91 C96 H96B 110.0
C95 C96 H96B 110.0
H96A C96 H96B 108.4
C102 C97 C98 111.2(12)
C102 C97 P4 110.9(9)
C98 C97 P4 112.3(8)
C102 C97 H97 107.4
C98 C97 H97 107.4
P4 C97 H97 107.4
C97 C98 C99 110.3(11)
C97 C98 H98A 109.6
C99 C98 H98A 109.6
C97 C98 H98B 109.6
C99 C98 H98B 109.6
H98A C98 H98B 108.1
C100 C99 C98 110.5(12)
C100 C99 H99A 109.6
C98 C99 H99A 109.6
C100 C99 H99B 109.6
C98 C99 H99B 109.6
H99A C99 H99B 108.1
C99 C100 C101 110.8(14)
C99 C100 H10A 109.5
C101 C100 H10A 109.5
C99 C100 H10B 109.5
C101 C100 H10B 109.5
H10A C100 H10B 108.1
C100 C101 C102 110.4(14)
C100 C101 H10C 109.6
C102 C101 H10C 109.6
C100 C101 H10D 109.6
C102 C101 H10D 109.6
H10C C101 H10D 108.1
C97 C102 C101 110.2(12)
C97 C102 H10E 109.6
C101 C102 H10E 109.6
C97 C102 H10F 109.6
C101 C102 H10F 109.6
H10E C102 H10F 108.1
C104 C103 C108 108.8(9)
C104 C103 P4 115.7(7)
C108 C103 P4 114.3(9)
C104 C103 H103 105.7
C108 C103 H103 105.7
P4 C103 H103 105.7
C103 C104 C105 111.5(10)
C103 C104 H10G 109.3
C105 C104 H10G 109.3
C103 C104 H10H 109.3
C105 C104 H10H 109.3
H10G C104 H10H 108.0
C106 C105 C104 109.3(11)
C106 C105 H10I 109.8
C104 C105 H10I 109.8
C106 C105 H10J 109.8
C104 C105 H10J 109.8
H10I C105 H10J 108.3
C107 C106 C105 111.9(11)
C107 C106 H10K 109.2
C105 C106 H10K 109.2
C107 C106 H10L 109.2
C105 C106 H10L 109.2
H10K C106 H10L 107.9
C106 C107 C108 112.1(12)
C106 C107 H10M 109.2
C108 C107 H10M 109.2
C106 C107 H10N 109.2
C108 C107 H10N 109.2
H10M C107 H10N 107.9
C107 C108 C103 111.1(12)
C107 C108 H10O 109.4
C103 C108 H10O 109.4
C107 C108 H10P 109.4
C103 C108 H10P 109.4
H10O C108 H10P 108.0
C110 C109 P1 115.3(8)
C110 C109 H10Q 108.4
P1 C109 H10Q 108.4
C110 C109 H10R 108.4
P1 C109 H10R 108.4
H10Q C109 H10R 107.5
C109 C110 P2 115.1(9)
C109 C110 H11A 108.5
P2 C110 H11A 108.5
C109 C110 H11B 108.5
P2 C110 H11B 108.5
H11A C110 H11B 107.5
C112 C111 P3 113.9(9)
C112 C111 H11C 108.8
P3 C111 H11C 108.8
C112 C111 H11D 108.8
P3 C111 H11D 108.8
H11C C111 H11D 107.7
C111 C112 P4 116.1(9)
C111 C112 H11E 108.3
P4 C112 H11E 108.3
C111 C112 H11F 108.3
P4 C112 H11F 108.3
H11E C112 H11F 107.4
C9 O1 H1O 109.0
C22 O2 H2O 109.0
C35 O3 H3O 109.1
C48 O4 H4O 108.9
F9 P6 F11 93.0(8)
F9 P6 F10 92.1(8)
F11 P6 F10 88.2(8)
F9 P6 F8 91.4(8)
F11 P6 F8 90.3(8)
F10 P6 F8 176.3(9)
F9 P6 F12 87.8(8)
F11 P6 F12 179.0(10)
F10 P6 F12 91.1(8)
F8 P6 F12 90.4(8)
F9 P6 F7 176.6(10)
F11 P6 F7 90.3(8)
F10 P6 F7 88.9(8)
F8 P6 F7 87.7(8)
F12 P6 F7 88.9(8)
F18 P7 F17 177(2)
F18 P7 F15 86(2)
F17 P7 F15 92.1(18)
F18 P7 F16 88.6(15)
F17 P7 F16 88.8(17)
F15 P7 F16 88.1(12)
F18 P7 F13 92.7(16)
F17 P7 F13 89.8(17)
F15 P7 F13 93.1(13)
F16 P7 F13 178.3(16)
F18 P7 F14 92(2)
F17 P7 F14 89.8(16)
F15 P7 F14 177.8(17)
F16 P7 F14 91.2(13)
F13 P7 F14 87.7(13)
C61 P1 C67 109.2(6)
C61 P1 C109 104.2(7)
C67 P1 C109 104.5(6)
C61 P1 Au1 113.2(5)
C67 P1 Au1 113.5(4)
C109 P1 Au1 111.5(4)
C110 P2 C73 105.5(6)
C110 P2 C79 106.5(8)
C73 P2 C79 109.1(8)
C110 P2 Au2 109.9(4)
C73 P2 Au2 116.1(4)
C79 P2 Au2 109.3(7)
C91 P3 C85 109.7(5)
C91 P3 C111 104.2(5)
C85 P3 C111 104.2(6)
C91 P3 Au3 114.9(4)
C85 P3 Au3 112.0(4)
C111 P3 Au3 111.1(4)
C103 P4 C112 103.9(6)
C103 P4 C97 109.0(5)
C112 P4 C97 106.6(6)
C103 P4 Au4 116.1(4)
C112 P4 Au4 110.7(4)
C97 P4 Au4 110.0(4)
F3 P5 F1 102.1(15)
F3 P5 F2 92.8(11)
F1 P5 F2 92.4(10)
F3 P5 F5 93.2(12)
F1 P5 F5 96.4(11)
F2 P5 F5 168.0(15)
F3 P5 F4 168.2(15)
F1 P5 F4 89.7(8)
F2 P5 F4 86.7(10)
F5 P5 F4 85.3(11)
F3 P5 F6 86.5(12)
F1 P5 F6 171.4(12)
F2 P5 F6 86.6(10)
F5 P5 F6 83.4(11)
F4 P5 F6 81.7(12)
C3 Au1 P1 171.3(3)
C3 Au1 C4 31.0(3)
P1 Au1 C4 155.8(3)
C3 Au1 Au6 36.7(3)
P1 Au1 Au6 136.24(8)
C4 Au1 Au6 67.6(2)
C5 Au2 P2 172.6(3)
C5 Au2 C6 30.6(3)
P2 Au2 C6 149.0(3)
C5 Au2 Au6 85.5(2)
P2 Au2 Au6 98.75(9)
C6 Au2 Au6 109.1(2)
C5 Au2 Au5 36.9(3)
P2 Au2 Au5 142.32(9)
C6 Au2 Au5 67.5(2)
Au6 Au2 Au5 57.062(11)
C1 Au3 P3 171.3(3)
C1 Au3 C2 31.1(3)
P3 Au3 C2 153.8(2)
C1 Au3 Au4 92.1(2)
P3 Au3 Au4 80.88(7)
C2 Au3 Au4 122.4(2)
C1 Au3 Au5 36.0(2)
P3 Au3 Au5 138.08(7)
C2 Au3 Au5 67.1(2)
Au4 Au3 Au5 57.498(11)
C1 Au3 Au6 79.8(2)
P3 Au3 Au6 100.85(7)
C2 Au3 Au6 101.6(2)
Au4 Au3 Au6 59.796(11)
Au5 Au3 Au6 55.811(11)
C7 Au4 P4 173.6(3)
C7 Au4 C8 30.9(4)
P4 Au4 C8 151.2(3)
C7 Au4 Au5 83.4(3)
P4 Au4 Au5 98.66(7)
C8 Au4 Au5 105.8(3)
C7 Au4 Au3 95.0(3)
P4 Au4 Au3 80.83(7)
C8 Au4 Au3 124.2(3)
Au5 Au4 Au3 61.465(11)
C7 Au4 Au6 36.5(3)
P4 Au4 Au6 140.75(7)
C8 Au4 Au6 67.4(3)
Au5 Au4 Au6 57.317(11)
Au3 Au4 Au6 60.772(11)
C1 Au5 C5 177.9(4)
C1 Au5 Au6 89.0(3)
C5 Au5 Au6 93.1(3)
C1 Au5 Au4 100.3(3)
C5 Au5 Au4 81.1(3)
Au6 Au5 Au4 63.461(12)
C1 Au5 Au2 139.1(3)
C5 Au5 Au2 42.2(3)
Au6 Au5 Au2 60.812(12)
Au4 Au5 Au2 90.466(14)
C1 Au5 Au3 40.9(2)
C5 Au5 Au3 140.9(3)
Au6 Au5 Au3 62.600(12)
Au4 Au5 Au3 61.037(12)
Au2 Au5 Au3 123.300(15)
C7 Au6 C3 178.9(4)
C7 Au6 Au5 89.2(3)
C3 Au6 Au5 91.9(3)
C7 Au6 Au2 77.1(3)
C3 Au6 Au2 103.2(3)
Au5 Au6 Au2 62.126(12)
C7 Au6 Au1 139.0(3)
C3 Au6 Au1 41.6(3)
Au5 Au6 Au1 64.803(12)
Au2 Au6 Au1 63.042(13)
C7 Au6 Au4 41.9(3)
C3 Au6 Au4 139.0(3)
Au5 Au6 Au4 59.222(12)
Au2 Au6 Au4 88.886(14)
Au1 Au6 Au4 124.001(14)
C7 Au6 Au3 98.8(3)
C3 Au6 Au3 81.9(3)
Au5 Au6 Au3 61.589(11)
Au2 Au6 Au3 123.603(15)
Au1 Au6 Au3 95.671(13)
Au4 Au6 Au3 59.433(11)
C117 O6 C118 104(2)
C119 C118 O6 101.1(19)
C119 C118 H11G 111.6
O6 C118 H11G 111.6
C119 C118 H11H 111.6
O6 C118 H11H 111.6
H11G C118 H11H 109.4
C117 C116 H11I 109.5
C117 C116 H11J 109.5
H11I C116 H11J 109.5
C117 C116 H11K 109.5
H11I C116 H11K 109.5
H11J C116 H11K 109.5
C116 C117 O6 102.2(19)
C116 C117 H11L 111.3
O6 C117 H11L 111.3
C116 C117 H11M 111.3
O6 C117 H11M 111.3
H11L C117 H11M 109.2
C118 C119 H11N 109.5
C118 C119 H11O 109.5
H11N C119 H11O 109.5
C118 C119 H11P 109.5
H11N C119 H11P 109.5
H11O C119 H11P 109.5
O5 C114 C115 122.5(12)
O5 C114 C113 119.1(12)
C115 C114 C113 118.3(11)
C114 C113 H11Q 109.5
C114 C113 H11R 109.5
H11Q C113 H11R 109.5
C114 C113 H11S 109.5
H11Q C113 H11S 109.5
H11R C113 H11S 109.5
C114 C115 H11T 109.5
C114 C115 H11U 109.5
H11T C115 H11U 109.5
C114 C115 H11V 109.5
H11T C115 H11V 109.5
H11U C115 H11V 109.5
C121 C120 H12A 109.5
C121 C120 H12B 109.5
H12A C120 H12B 109.5
C121 C120 H12C 109.5
H12A C120 H12C 109.5
H12B C120 H12C 109.5
O7 C121 C122 118(3)
O7 C121 C120 113(2)
C122 C121 C120 128(3)
C121 C122 H12D 109.5
C121 C122 H12E 109.5
H12D C122 H12E 109.5
C121 C122 H12F 109.5
H12D C122 H12F 109.5
H12E C122 H12F 109.5

loop_
_geom_bond_atom_site_label_1
_geom_bond_atom_site_label_2
_geom_bond_distance
C1 C2 1.229(13)
C1 Au5 1.977(9)
C1 Au3 2.199(9)
C2 C9 1.485(13)
C2 Au3 2.350(10)
C3 C4 1.213(14)
C3 Au6 1.995(10)
C3 Au1 2.215(10)
C4 C22 1.488(13)
C4 Au1 2.313(10)
C5 C6 1.214(14)
C5 Au5 1.984(10)
C5 Au2 2.218(10)
C6 C35 1.483(13)
C6 Au2 2.355(10)
C7 C8 1.221(14)
C7 Au6 1.987(10)
C7 Au4 2.232(10)
C8 C48 1.496(14)
C8 Au4 2.336(10)
C9 O1 1.415(12)
C9 C10 1.514(19)
C9 C16 1.531(13)
C9 C210 1.62(2)
C10 C11 1.28(3)
C10 C15 1.45(3)
C11 C12 1.40(3)
C11 H11 0.9500
C12 C13 1.25(3)
C12 H12 0.9500
C13 C14 1.44(4)
C13 H13 0.9500
C14 C15 1.35(3)
C14 H14 0.9500
C15 H15 0.9500
C210 C211 1.3900
C210 C215 1.3900
C211 C212 1.3900
C211 H212 0.9500
C212 C213 1.3900
C212 H211 0.9500
C213 C214 1.3900
C213 H213 0.9500
C214 C215 1.3900
C214 H215 0.9500
C215 H214 0.9500
C16 C21 1.359(16)
C16 C17 1.372(15)
C17 C18 1.381(19)
C17 H17 0.9500
C18 C19 1.36(2)
C18 H18 0.9500
C19 C20 1.37(2)
C19 H19 0.9500
C20 C21 1.372(17)
C20 H20 0.9500
C21 H21 0.9500
C22 O2 1.444(11)
C22 C23 1.514(14)
C22 C29 1.534(13)
C23 C24 1.383(15)
C23 C28 1.398(14)
C24 C25 1.389(16)
C24 H24 0.9500
C25 C26 1.374(16)
C25 H25 0.9500
C26 C27 1.354(16)
C26 H26 0.9500
C27 C28 1.387(16)
C27 H27 0.9500
C28 H28 0.9500
C29 C30 1.371(14)
C29 C34 1.385(14)
C30 C31 1.372(15)
C30 H30 0.9500
C31 C32 1.382(17)
C31 H31 0.9500
C32 C33 1.372(17)
C32 H32 0.9500
C33 C34 1.386(15)
C33 H33 0.9500
C34 H34 0.9500
C35 O3 1.424(13)
C35 C36 1.540(15)
C35 C42 1.545(16)
C36 C41 1.350(17)
C36 C37 1.397(16)
C37 C38 1.373(18)
C37 H37 0.9500
C38 C39 1.37(2)
C38 H38 0.9500
C39 C40 1.38(2)
C39 H39 0.9500
C40 C41 1.393(17)
C40 H40 0.9500
C41 H41 0.9500
C42 C47 1.339(19)
C42 C43 1.361(16)
C43 C44 1.39(2)
C43 H43 0.9500
C44 C45 1.31(2)
C44 H44 0.9500
C45 C46 1.36(2)
C45 H45 0.9500
C46 C47 1.40(2)
C46 H46 0.9500
C47 H47 0.9500
C48 O4 1.426(13)
C48 C49 1.522(17)
C48 C55 1.525(18)
C49 C54 1.389(19)
C49 C50 1.392(17)
C50 C51 1.36(2)
C50 H50 0.9500
C51 C52 1.39(3)
C51 H51 0.9500
C52 C53 1.34(3)
C52 H52 0.9500
C53 C54 1.40(2)
C53 H53 0.9500
C54 H54 0.9500
C55 C60 1.363(18)
C55 C56 1.379(17)
C56 C57 1.37(3)
C56 H56 0.9500
C57 C58 1.35(3)
C57 H57 0.9500
C58 C59 1.39(2)
C58 H58 0.9500
C59 C60 1.392(19)
C59 H59 0.9500
C60 H60 0.9500
C61 C62 1.49(2)
C61 C66 1.545(19)
C61 P1 1.810(12)
C61 H61 1.0000
C62 C63 1.553(19)
C62 H62A 0.9900
C62 H62B 0.9900
C63 C64 1.50(2)
C63 H63A 0.9900
C63 H63B 0.9900
C64 C65 1.48(3)
C64 H64A 0.9900
C64 H64B 0.9900
C65 C66 1.50(2)
C65 H65A 0.9900
C65 H65B 0.9900
C66 H66A 0.9900
C66 H66B 0.9900
C67 C72 1.508(16)
C67 C68 1.541(18)
C67 P1 1.828(11)
C67 H67 1.0000
C68 C69 1.510(16)
C68 H68A 0.9900
C68 H68B 0.9900
C69 C70 1.530(19)
C69 H69A 0.9900
C69 H69B 0.9900
C70 C71 1.53(2)
C70 H70A 0.9900
C70 H70B 0.9900
C71 C72 1.533(16)
C71 H71A 0.9900
C71 H71B 0.9900
C72 H72A 0.9900
C72 H72B 0.9900
C73 C78 1.517(16)
C73 C74 1.519(15)
C73 P2 1.841(12)
C73 H73 1.0000
C74 C75 1.53(2)
C74 H74A 0.9900
C74 H74B 0.9900
C75 C76 1.511(19)
C75 H75A 0.9900
C75 H75B 0.9900
C76 C77 1.524(18)
C76 H76A 0.9900
C76 H76B 0.9900
C77 C78 1.528(18)
C77 H77A 0.9900
C77 H77B 0.9900
C78 H78A 0.9900
C78 H78B 0.9900
C79 C80 1.48(3)
C79 C84 1.54(3)
C79 P2 1.851(17)
C79 H79 1.0000
C80 C81 1.49(2)
C80 H80A 0.9900
C80 H80B 0.9900
C81 C82 1.43(3)
C81 H81A 0.9900
C81 H81B 0.9900
C82 C83 1.44(3)
C82 H82A 0.9900
C82 H82B 0.9900
C83 C84 1.55(2)
C83 H83A 0.9900
C83 H83B 0.9900
C84 H84A 0.9900
C84 H84B 0.9900
C85 C86 1.501(19)
C85 C90 1.528(18)
C85 P3 1.839(12)
C85 H85 1.0000
C86 C87 1.527(19)
C86 H86A 0.9900
C86 H86B 0.9900
C87 C88 1.51(2)
C87 H87A 0.9900
C87 H87B 0.9900
C88 C89 1.48(2)
C88 H88A 0.9900
C88 H88B 0.9900
C89 C90 1.529(19)
C89 H89A 0.9900
C89 H89B 0.9900
C90 H90A 0.9900
C90 H90B 0.9900
C91 C92 1.513(17)
C91 C96 1.531(16)
C91 P3 1.833(12)
C91 H91 1.0000
C92 C93 1.533(18)
C92 H92A 0.9900
C92 H92B 0.9900
C93 C94 1.52(2)
C93 H93A 0.9900
C93 H93B 0.9900
C94 C95 1.49(2)
C94 H94A 0.9900
C94 H94B 0.9900
C95 C96 1.546(18)
C95 H95A 0.9900
C95 H95B 0.9900
C96 H96A 0.9900
C96 H96B 0.9900
C97 C102 1.490(18)
C97 C98 1.492(17)
C97 P4 1.852(11)
C97 H97 1.0000
C98 C99 1.532(16)
C98 H98A 0.9900
C98 H98B 0.9900
C99 C100 1.47(2)
C99 H99A 0.9900
C99 H99B 0.9900
C100 C101 1.50(2)
C100 H10A 0.9900
C100 H10B 0.9900
C101 C102 1.542(18)
C101 H10C 0.9900
C101 H10D 0.9900
C102 H10E 0.9900
C102 H10F 0.9900
C103 C104 1.520(16)
C103 C108 1.537(15)
C103 P4 1.823(11)
C103 H103 1.0000
C104 C105 1.527(16)
C104 H10G 0.9900
C104 H10H 0.9900
C105 C106 1.51(2)
C105 H10I 0.9900
C105 H10J 0.9900
C106 C107 1.51(2)
C106 H10K 0.9900
C106 H10L 0.9900
C107 C108 1.51(2)
C107 H10M 0.9900
C107 H10N 0.9900
C108 H10O 0.9900
C108 H10P 0.9900
C109 C110 1.507(16)
C109 P1 1.845(12)
C109 H10Q 0.9900
C109 H10R 0.9900
C110 P2 1.823(13)
C110 H11A 0.9900
C110 H11B 0.9900
C111 C112 1.490(17)
C111 P3 1.859(12)
C111 H11C 0.9900
C111 H11D 0.9900
C112 P4 1.835(13)
C112 H11E 0.9900
C112 H11F 0.9900
O1 H1O 0.8502
O2 H2O 0.8500
O3 H3O 0.8500
O4 H4O 0.8499
F1 P5 1.520(18)
F2 P5 1.549(14)
F3 P5 1.421(17)
F4 P5 1.62(2)
F5 P5 1.621(16)
F6 P5 1.68(3)
P6 F9 1.451(16)
P6 F11 1.470(17)
P6 F10 1.482(17)
P6 F8 1.483(17)
P6 F12 1.487(17)
P6 F7 1.496(16)
P7 F18 1.47(2)
P7 F17 1.47(3)
P7 F15 1.48(2)
P7 F16 1.51(2)
P7 F13 1.52(2)
P7 F14 1.56(2)
P1 Au1 2.265(3)
P2 Au2 2.264(3)
P3 Au3 2.268(3)
P4 Au4 2.265(3)
Au1 Au6 3.2694(5)
Au2 Au6 3.2028(6)
Au2 Au5 3.2430(5)
Au3 Au4 3.2605(5)
Au3 Au5 3.2738(5)
Au3 Au6 3.3046(5)
Au4 Au5 3.1429(5)
Au4 Au6 3.2726(5)
Au5 Au6 3.0789(5)
O6 C117 1.486(9)
O6 C118 1.489(9)
C118 C119 1.440(9)
C118 H11G 0.9900
C118 H11H 0.9900
C116 C117 1.442(9)
C116 H11I 0.9800
C116 H11J 0.9800
C116 H11K 0.9800
C117 H11L 0.9900
C117 H11M 0.9900
C119 H11N 0.9800
C119 H11O 0.9800
C119 H11P 0.9800
O5 C114 1.191(10)
C114 C115 1.455(10)
C114 C113 1.458(10)
C113 H11Q 0.9800
C113 H11R 0.9800
C113 H11S 0.9800
C115 H11T 0.9800
C115 H11U 0.9800
C115 H11V 0.9800
O7 C121 1.21(3)
C120 C121 1.37(3)
C120 H12A 0.9800
C120 H12B 0.9800
C120 H12C 0.9800
C121 C122 1.37(3)
C122 H12D 0.9800
C122 H12E 0.9800
C122 H12F 0.9800
